data_7023468
loop_
_publ_author_name
'Castro-Osma, Jose A'
'Alonso-Moreno, Carlos'
'G\'omez, M Victoria'
'M\'arquez-Segovia, Isabel'
'Otero, Antonio'
'Lara-S\'anchez, Agust\'in'
'Fern\'andez-Baeza, Juan'
'S\'anchez-Barba, Luis F'
'Rodr\'iguez, Ana M'

_publ_section_title
;
 Heteroscorpionate aluminium complexes as chiral building blocks to
 engineer helical architectures.
;
_journal_issue 39
_journal_name_full 'Dalton transactions (Cambridge, England : 2003)'
_journal_page_first 14240
_journal_page_last 14252
_journal_paper_doi 10.1039/c3dt51384j
_journal_volume 42
_journal_year 2013
_chemical_formula_sum 'C26 H39 Al2 N5 S'
_chemical_formula_weight 507.64
_chemical_name_systematic
;
?
;
_space_group_IT_number 14
_symmetry_cell_setting monoclinic
_symmetry_space_group_name_Hall '-P 2yn'
_symmetry_space_group_name_H-M 'P 1 21/n 1'
_atom_sites_solution_hydrogens geom
_atom_sites_solution_primary direct
_atom_sites_solution_secondary difmap
_audit_creation_method SHELXL-97
_cell_angle_alpha 90.00
_cell_angle_beta 103.283(2)
_cell_angle_gamma 90.00
_cell_formula_units_Z 4
_cell_length_a 10.3950(7)
_cell_length_b 12.4760(9)
_cell_length_c 22.1510(10)
_cell_measurement_reflns_used 5194
_cell_measurement_temperature 100(2)
_cell_measurement_theta_max 26.098
_cell_measurement_theta_min 2.412
_cell_volume 2795.9(3)
_computing_cell_refinement 'Bruker SAINT'
_computing_data_collection 'Bruker APEX'
_computing_data_reduction 'Bruker SAINT, SADABS, XPREP'
_computing_molecular_graphics 'Bruker SHELXTL'
_computing_publication_material 'Bruker SHELXTL'
_computing_structure_refinement 'SHELXL-97 (Sheldrick, 1997)'
_computing_structure_solution 'SHELXS-97 (Sheldrick, 1990)'
_diffrn_ambient_temperature 100(2)
_diffrn_measured_fraction_theta_full 0.997
_diffrn_measured_fraction_theta_max 0.997
_diffrn_measurement_device_type 'CCD area detector'
_diffrn_measurement_method 'omega and phi scans'
_diffrn_radiation_monochromator graphite
_diffrn_radiation_source 'fine-focus sealed tube'
_diffrn_radiation_type MoK\a
_diffrn_radiation_wavelength 0.71073
_diffrn_reflns_av_R_equivalents 0.0445
_diffrn_reflns_av_sigmaI/netI 0.0446
_diffrn_reflns_limit_h_max 13
_diffrn_reflns_limit_h_min -12
_diffrn_reflns_limit_k_max 15
_diffrn_reflns_limit_k_min -15
_diffrn_reflns_limit_l_max 26
_diffrn_reflns_limit_l_min -27
_diffrn_reflns_number 24954
_diffrn_reflns_theta_full 26.43
_diffrn_reflns_theta_max 26.43
_diffrn_reflns_theta_min 1.89
_exptl_absorpt_coefficient_mu 0.202
_exptl_absorpt_correction_T_max 0.9475
_exptl_absorpt_correction_T_min 0.9272
_exptl_absorpt_correction_type multi-scan
_exptl_absorpt_process_details SADABS
_exptl_crystal_colour yellow
_exptl_crystal_density_diffrn 1.206
_exptl_crystal_density_method 'not measured'
_exptl_crystal_description prism
_exptl_crystal_F_000 1088
_exptl_crystal_size_max 0.38
_exptl_crystal_size_mid 0.32
_exptl_crystal_size_min 0.27
_refine_diff_density_max 0.567
_refine_diff_density_min -0.352
_refine_diff_density_rms 0.067
_refine_ls_extinction_method none
_refine_ls_goodness_of_fit_ref 1.068
_refine_ls_hydrogen_treatment constr
_refine_ls_matrix_type full
_refine_ls_number_parameters 315
_refine_ls_number_reflns 5730
_refine_ls_number_restraints 0
_refine_ls_restrained_S_all 1.068
_refine_ls_R_factor_all 0.0638
_refine_ls_R_factor_gt 0.0439
_refine_ls_shift/su_max 0.036
_refine_ls_shift/su_mean 0.000
_refine_ls_structure_factor_coef Fsqd
_refine_ls_weighting_details 'calc w=1/[\s^2^(Fo^2^)+(0.0716P)^2^+0.8374P] where P=(Fo^2^+2Fc^2^)/3'
_refine_ls_weighting_scheme calc
_refine_ls_wR_factor_gt 0.1166
_refine_ls_wR_factor_ref 0.1338
_reflns_number_gt 4386
_reflns_number_total 5730
_reflns_threshold_expression >2sigma(I)
_cod_data_source_file c3dt51384j.txt
_cod_data_source_block 2
_cod_original_sg_symbol_H-M P21/n
_cod_database_code 7023468

loop_
_symmetry_equiv_pos_as_xyz
'x, y, z'
'-x+1/2, y+1/2, -z+1/2'
'-x, -y, -z'
'x-1/2, -y-1/2, z-1/2'

loop_
_atom_site_label
_atom_site_type_symbol
_atom_site_fract_x
_atom_site_fract_y
_atom_site_fract_z
_atom_site_U_iso_or_equiv
_atom_site_adp_type
_atom_site_occupancy
_atom_site_symmetry_multiplicity
_atom_site_calc_flag
_atom_site_refinement_flags
_atom_site_disorder_assembly
_atom_site_disorder_group
C1 C 0.3709(2) 0.47356(19) 0.33469(10) 0.0273(5) Uani 1 1 d . B .
C2 C 0.4269(2) 0.52831(19) 0.29267(11) 0.0294(5) Uani 1 1 d . . .
H2 H 0.4358 0.6038 0.2899 0.035 Uiso 1 1 calc R . .
C3 C 0.4672(2) 0.45251(17) 0.25558(10) 0.0232(5) Uani 1 1 d . . .
C4 C 0.3128(3) 0.5170(2) 0.38538(11) 0.0373(6) Uani 1 1 d . . .
H4A H 0.2530 0.4637 0.3965 0.056 Uiso 1 1 calc R . .
H4B H 0.2635 0.5827 0.3711 0.056 Uiso 1 1 calc R . .
H4C H 0.3838 0.5330 0.4217 0.056 Uiso 1 1 calc R . .
C5 C 0.5350(2) 0.46437(18) 0.20391(11) 0.0275(5) Uani 1 1 d . . .
H5A H 0.6053 0.4107 0.2082 0.041 Uiso 1 1 calc R . .
H5B H 0.5733 0.5363 0.2051 0.041 Uiso 1 1 calc R . .
H5C H 0.4710 0.4539 0.1643 0.041 Uiso 1 1 calc R . .
C6 C 0.3975(2) 0.24871(16) 0.08440(9) 0.0230(5) Uani 1 1 d . . .
C7 C 0.2816(2) 0.30085(18) 0.08793(10) 0.0268(5) Uani 1 1 d . . .
H7 H 0.2174 0.3295 0.0542 0.032 Uiso 1 1 calc R . .
C8 C 0.2772(2) 0.30328(17) 0.14971(10) 0.0233(5) Uani 1 1 d . . .
C9 C 0.1757(2) 0.3472(2) 0.18053(11) 0.0300(5) Uani 1 1 d . . .
H9A H 0.1701 0.3018 0.2159 0.045 Uiso 1 1 calc R . .
H9B H 0.0897 0.3486 0.1509 0.045 Uiso 1 1 calc R . .
H9C H 0.2004 0.4202 0.1951 0.045 Uiso 1 1 calc R . .
C10 C 0.4483(3) 0.2218(2) 0.02847(10) 0.0327(6) Uani 1 1 d . . .
H10A H 0.5448 0.2287 0.0384 0.049 Uiso 1 1 calc R . .
H10B H 0.4099 0.2711 -0.0053 0.049 Uiso 1 1 calc R . .
H10C H 0.4236 0.1481 0.0156 0.049 Uiso 1 1 calc R . .
C11 C 0.4390(2) 0.25289(16) 0.24752(9) 0.0188(4) Uani 1 1 d . . .
C12 C 0.4850(2) 0.16418(17) 0.28138(9) 0.0198(4) Uani 1 1 d . B .
C14 C 0.6033(2) 0.10153(17) 0.38206(9) 0.0203(4) Uani 1 1 d . B .
C15 C 0.7352(2) 0.10992(18) 0.37828(10) 0.0230(5) Uani 1 1 d . . .
H15 H 0.7586 0.1557 0.3483 0.028 Uiso 1 1 calc R . .
C16 C 0.8321(2) 0.05141(18) 0.41834(10) 0.0262(5) Uani 1 1 d . . .
H16 H 0.9216 0.0576 0.4155 0.031 Uiso 1 1 calc R . .
C17 C 0.8005(2) -0.01548(18) 0.46216(10) 0.0290(5) Uani 1 1 d . . .
H17 H 0.8678 -0.0546 0.4896 0.035 Uiso 1 1 calc R . .
C18 C 0.6706(2) -0.02534(18) 0.46599(10) 0.0291(5) Uani 1 1 d . . .
H18 H 0.6481 -0.0719 0.4959 0.035 Uiso 1 1 calc R . .
C19 C 0.5722(2) 0.03288(17) 0.42611(9) 0.0238(5) Uani 1 1 d . . .
H19 H 0.4829 0.0256 0.4290 0.029 Uiso 1 1 calc R . .
C20 C 0.6211(2) 0.01220(18) 0.10976(10) 0.0280(5) Uani 1 1 d . . .
H20A H 0.5309 -0.0119 0.0893 0.034 Uiso 1 1 calc R . .
H20B H 0.6615 0.0448 0.0778 0.034 Uiso 1 1 calc R . .
C21 C 0.7028(3) -0.0837(2) 0.13831(14) 0.0558(9) Uani 1 1 d . . .
H21A H 0.7947 -0.0614 0.1545 0.084 Uiso 1 1 calc R . .
H21B H 0.6995 -0.1391 0.1066 0.084 Uiso 1 1 calc R . .
H21C H 0.6671 -0.1125 0.1722 0.084 Uiso 1 1 calc R . .
C22 C 0.7632(2) 0.21041(18) 0.20933(10) 0.0247(5) Uani 1 1 d . . .
H22A H 0.7406 0.2563 0.2419 0.030 Uiso 1 1 calc R . .
H22B H 0.8379 0.1638 0.2294 0.030 Uiso 1 1 calc R . .
C23 C 0.8070(3) 0.2817(2) 0.16171(12) 0.0374(6) Uani 1 1 d . . .
H23A H 0.8419 0.2369 0.1328 0.056 Uiso 1 1 calc R . .
H23B H 0.8760 0.3310 0.1831 0.056 Uiso 1 1 calc R . .
H23C H 0.7312 0.3229 0.1387 0.056 Uiso 1 1 calc R . .
C24 C 0.4675(2) 0.2920(2) 0.46512(10) 0.0319(5) Uani 1 1 d . . .
H24A H 0.5253 0.2334 0.4859 0.038 Uiso 1 1 calc R A 1
H24B H 0.5252 0.3537 0.4616 0.038 Uiso 1 1 calc R A 1
C25 C 0.3763(5) 0.3252(4) 0.5076(2) 0.0345(11) Uiso 0.50 1 d P B 1
H25A H 0.4298 0.3411 0.5492 0.052 Uiso 0.50 1 calc PR B 1
H25B H 0.3151 0.2665 0.5102 0.052 Uiso 0.50 1 calc PR B 1
H25C H 0.3260 0.3891 0.4907 0.052 Uiso 0.50 1 calc PR B 1
C25A C 0.6006(5) 0.3470(4) 0.4631(2) 0.0370(12) Uiso 0.50 1 d P B 2
H25D H 0.5830 0.4145 0.4400 0.056 Uiso 0.50 1 calc PR B 2
H25E H 0.6523 0.2996 0.4425 0.056 Uiso 0.50 1 calc PR B 2
H25F H 0.6505 0.3617 0.5055 0.056 Uiso 0.50 1 calc PR B 2
C26 C 0.2074(2) 0.1768(2) 0.36360(11) 0.0312(5) Uani 1 1 d . . .
H26A H 0.1907 0.1427 0.3222 0.037 Uiso 1 1 calc R B .
H26B H 0.2084 0.1193 0.3945 0.037 Uiso 1 1 calc R . .
C27 C 0.0919(3) 0.2532(2) 0.36523(15) 0.0488(7) Uani 1 1 d . B .
H27A H 0.1050 0.2853 0.4066 0.073 Uiso 1 1 calc R . .
H27B H 0.0087 0.2130 0.3558 0.073 Uiso 1 1 calc R . .
H27C H 0.0886 0.3099 0.3343 0.073 Uiso 1 1 calc R . .
N1 N 0.43373(17) 0.35545(14) 0.27494(8) 0.0209(4) Uani 1 1 d . B .
N2 N 0.37388(17) 0.36722(15) 0.32424(8) 0.0231(4) Uani 1 1 d . . .
N3 N 0.38893(17) 0.25448(13) 0.18166(8) 0.0192(4) Uani 1 1 d . . .
N4 N 0.46490(17) 0.22137(14) 0.14164(8) 0.0194(4) Uani 1 1 d . . .
N5 N 0.50327(17) 0.16686(14) 0.34477(8) 0.0222(4) Uani 1 1 d . . .
Al1 Al 0.61039(6) 0.12018(5) 0.17307(3) 0.01983(17) Uani 1 1 d . B .
Al2 Al 0.38261(6) 0.24401(5) 0.38041(3) 0.02320(18) Uani 1 1 d . B .
S1 S 0.51234(5) 0.04331(4) 0.24477(2) 0.02119(15) Uani 1 1 d . . .

loop_
_atom_site_aniso_label
_atom_site_aniso_U_11
_atom_site_aniso_U_22
_atom_site_aniso_U_33
_atom_site_aniso_U_23
_atom_site_aniso_U_13
_atom_site_aniso_U_12
C1 0.0255(11) 0.0290(12) 0.0261(11) -0.0044(10) 0.0030(9) 0.0098(10)
C2 0.0289(12) 0.0230(12) 0.0334(12) -0.0057(10) 0.0012(10) 0.0025(10)
C3 0.0228(11) 0.0202(11) 0.0258(11) -0.0020(9) 0.0041(9) 0.0004(9)
C4 0.0431(15) 0.0363(14) 0.0331(13) -0.0056(11) 0.0102(11) 0.0175(12)
C5 0.0287(12) 0.0214(11) 0.0343(12) 0.0007(10) 0.0109(10) -0.0026(10)
C6 0.0292(12) 0.0195(11) 0.0177(10) 0.0023(8) 0.0004(9) -0.0028(9)
C7 0.0286(12) 0.0243(11) 0.0232(11) 0.0036(9) -0.0035(9) -0.0001(10)
C8 0.0191(10) 0.0199(11) 0.0285(11) 0.0034(9) 0.0006(9) -0.0011(9)
C9 0.0196(11) 0.0336(13) 0.0346(13) 0.0006(10) 0.0018(10) 0.0048(10)
C10 0.0452(15) 0.0336(13) 0.0188(11) 0.0028(10) 0.0064(10) 0.0050(11)
C11 0.0184(10) 0.0215(11) 0.0165(10) -0.0017(8) 0.0039(8) 0.0010(8)
C12 0.0180(10) 0.0215(11) 0.0200(10) 0.0002(9) 0.0050(8) 0.0005(8)
C14 0.0242(11) 0.0206(11) 0.0150(10) -0.0014(8) 0.0023(8) 0.0033(9)
C15 0.0255(11) 0.0247(11) 0.0194(10) 0.0017(9) 0.0065(9) 0.0030(9)
C16 0.0241(11) 0.0293(12) 0.0237(11) -0.0048(10) 0.0025(9) 0.0059(10)
C17 0.0362(13) 0.0274(12) 0.0198(11) -0.0018(9) -0.0010(10) 0.0106(10)
C18 0.0466(15) 0.0212(11) 0.0206(11) 0.0026(9) 0.0098(10) 0.0041(11)
C19 0.0291(12) 0.0241(11) 0.0198(10) -0.0012(9) 0.0090(9) 0.0002(9)
C20 0.0322(12) 0.0266(12) 0.0252(11) -0.0014(9) 0.0062(10) 0.0015(10)
C21 0.068(2) 0.0388(16) 0.0478(17) -0.0177(13) -0.0133(15) 0.0205(15)
C22 0.0203(11) 0.0250(11) 0.0280(11) 0.0021(9) 0.0039(9) 0.0037(9)
C23 0.0342(14) 0.0359(14) 0.0455(15) -0.0007(12) 0.0160(12) -0.0091(11)
C24 0.0326(13) 0.0377(14) 0.0241(11) 0.0031(10) 0.0035(10) 0.0002(11)
C26 0.0270(12) 0.0345(13) 0.0315(12) 0.0010(11) 0.0056(10) 0.0009(10)
C27 0.0264(14) 0.0471(17) 0.076(2) -0.0019(15) 0.0176(14) -0.0015(12)
N1 0.0209(9) 0.0207(9) 0.0209(9) -0.0016(7) 0.0043(7) 0.0026(7)
N2 0.0224(9) 0.0280(10) 0.0192(9) -0.0032(8) 0.0055(7) 0.0058(8)
N3 0.0203(9) 0.0190(9) 0.0180(9) 0.0015(7) 0.0037(7) 0.0002(7)
N4 0.0224(9) 0.0187(9) 0.0175(8) -0.0003(7) 0.0053(7) -0.0006(7)
N5 0.0224(9) 0.0268(10) 0.0172(9) 0.0021(7) 0.0043(7) 0.0062(8)
Al1 0.0231(3) 0.0180(3) 0.0188(3) 0.0005(2) 0.0055(3) 0.0002(3)
Al2 0.0210(3) 0.0308(4) 0.0181(3) -0.0004(3) 0.0051(3) 0.0054(3)
S1 0.0263(3) 0.0181(3) 0.0196(3) 0.0016(2) 0.0060(2) 0.0003(2)

loop_
_atom_type_symbol
_atom_type_description
_atom_type_scat_dispersion_real
_atom_type_scat_dispersion_imag
_atom_type_scat_source
C C 0.0033 0.0016 'International Tables Vol C Tables 4.2.6.8 and 6.1.1.4'
H H 0.0000 0.0000 'International Tables Vol C Tables 4.2.6.8 and 6.1.1.4'
N N 0.0061 0.0033 'International Tables Vol C Tables 4.2.6.8 and 6.1.1.4'
Al Al 0.0645 0.0514 'International Tables Vol C Tables 4.2.6.8 and 6.1.1.4'
S S 0.1246 0.1234 'International Tables Vol C Tables 4.2.6.8 and 6.1.1.4'

loop_
_geom_angle_atom_site_label_1
_geom_angle_atom_site_label_2
_geom_angle_atom_site_label_3
_geom_angle
N2 C1 C2 109.9(2)
N2 C1 C4 121.0(2)
C2 C1 C4 129.1(2)
C3 C2 C1 107.1(2)
N1 C3 C2 106.8(2)
N1 C3 C5 122.34(19)
C2 C3 C5 130.9(2)
N4 C6 C7 109.72(19)
N4 C6 C10 121.2(2)
C7 C6 C10 129.05(19)
C8 C7 C6 107.04(19)
N3 C8 C7 106.74(19)
N3 C8 C9 122.58(19)
C7 C8 C9 130.7(2)
C12 C11 N1 122.64(18)
C12 C11 N3 124.91(18)
N1 C11 N3 112.44(16)
C11 C12 N5 119.48(19)
C11 C12 S1 120.99(16)
N5 C12 S1 119.42(15)
C19 C14 C15 118.52(19)
C19 C14 N5 120.16(19)
C15 C14 N5 121.19(19)
C16 C15 C14 120.0(2)
C17 C16 C15 121.0(2)
C16 C17 C18 119.6(2)
C17 C18 C19 120.1(2)
C14 C19 C18 120.8(2)
C21 C20 Al1 111.15(16)
C23 C22 Al1 113.16(15)
C25 C24 C25A 125.2(3)
C25 C24 Al2 117.4(2)
C25A C24 Al2 108.2(2)
C27 C26 Al2 115.21(17)
C3 N1 N2 110.45(17)
C3 N1 C11 129.05(18)
N2 N1 C11 120.06(17)
C1 N2 N1 105.79(18)
C1 N2 Al2 131.31(15)
N1 N2 Al2 116.92(13)
C8 N3 N4 110.30(16)
C8 N3 C11 127.20(18)
N4 N3 C11 121.52(16)
C6 N4 N3 106.18(17)
C6 N4 Al1 133.44(15)
N3 N4 Al1 118.11(12)
C12 N5 C14 119.29(17)
C12 N5 Al2 119.35(14)
C14 N5 Al2 120.96(14)
C22 Al1 C20 120.80(10)
C22 Al1 N4 105.10(9)
C20 Al1 N4 110.59(9)
C22 Al1 S1 113.86(7)
C20 Al1 S1 108.39(8)
N4 Al1 S1 94.92(6)
N5 Al2 C26 112.28(10)
N5 Al2 N2 94.15(8)
C26 Al2 N2 107.95(9)
N5 Al2 C24 110.90(9)
C26 Al2 C24 120.18(11)
N2 Al2 C24 108.05(10)
C12 S1 Al1 96.03(7)

loop_
_geom_bond_atom_site_label_1
_geom_bond_atom_site_label_2
_geom_bond_distance
C1 N2 1.348(3)
C1 C2 1.386(4)
C1 C4 1.493(3)
C2 C3 1.380(3)
C3 N1 1.356(3)
C3 C5 1.483(3)
C6 N4 1.344(3)
C6 C7 1.387(3)
C6 C10 1.493(3)
C7 C8 1.380(3)
C8 N3 1.357(3)
C8 C9 1.487(3)
C11 C12 1.361(3)
C11 N1 1.423(3)
C11 N3 1.432(2)
C12 N5 1.374(3)
C12 S1 1.766(2)
C14 C19 1.391(3)
C14 C15 1.397(3)
C14 N5 1.426(3)
C15 C16 1.387(3)
C16 C17 1.376(3)
C17 C18 1.378(3)
C18 C19 1.392(3)
C20 C21 1.519(3)
C20 Al1 1.966(2)
C22 C23 1.527(3)
C22 Al1 1.962(2)
C24 C25 1.539(5)
C24 C25A 1.555(6)
C24 Al2 1.974(2)
C26 C27 1.539(3)
C26 Al2 1.962(2)
N1 N2 1.383(2)
N2 Al2 1.966(2)
N3 N4 1.379(2)
N4 Al1 1.9703(18)
N5 Al2 1.8914(19)
Al1 S1 2.2858(8)
